data_2215151
loop_
_publ_author_name
'Ni, Zhong-Hai'
'Wang, Hai-Long'

_publ_section_title
;
 6-Methoxy-2-(2-pyridylmethyliminomethyl)phenol
;
_journal_coeditor_code HG2277
_journal_issue 9
_journal_name_full 'Acta Crystallographica Section E'
_journal_page_first o3799
_journal_page_last o3799
_journal_paper_doi 10.1107/S1600536807039372
_journal_volume 63
_journal_year 2007
_chemical_formula_iupac 'C14 H14 N2 O2'
_chemical_formula_moiety 'C14 H14 N2 O2'
_chemical_formula_sum 'C14 H14 N2 O2'
_chemical_formula_weight 242.27
_chemical_name_systematic
;
6-Methoxy-2-(2-pyridylmethyliminomethyl)phenol
;
_space_group_IT_number 14
_symmetry_cell_setting monoclinic
_symmetry_space_group_name_Hall '-P 2ybc'
_symmetry_space_group_name_H-M 'P 1 21/c 1'
_atom_sites_solution_hydrogens geom
_atom_sites_solution_primary direct
_atom_sites_solution_secondary difmap
_audit_creation_method SHELXL-97
_cell_angle_alpha 90.00
_cell_angle_beta 92.626(2)
_cell_angle_gamma 90.00
_cell_formula_units_Z 4
_cell_length_a 9.0899(2)
_cell_length_b 5.66260(10)
_cell_length_c 24.2440(5)
_cell_measurement_reflns_used 2859
_cell_measurement_temperature 273(2)
_cell_measurement_theta_max 27.53
_cell_measurement_theta_min 2.24
_cell_volume 1246.59(4)
_computing_cell_refinement 'SAINT-Plus (Bruker, 2001)'
_computing_data_collection 'APEX2 (Bruker, 2004)'
_computing_data_reduction SAINT-Plus
_computing_molecular_graphics 'XP (Sheldrick, 1998)'
_computing_publication_material SHELXL97
_computing_structure_refinement 'SHELXL97 (Sheldrick, 1997)'
_computing_structure_solution 'SHELXS97 (Sheldrick, 1997)'
_diffrn_ambient_temperature 273(2)
_diffrn_measured_fraction_theta_full 0.994
_diffrn_measured_fraction_theta_max 0.994
_diffrn_measurement_device_type 'Bruker APEX II CCD area-detector'
_diffrn_measurement_method '\f and \w'
_diffrn_radiation_monochromator graphite
_diffrn_radiation_source 'fine-focus sealed tube'
_diffrn_radiation_type MoK\a
_diffrn_radiation_wavelength 0.71073
_diffrn_reflns_av_R_equivalents 0.0199
_diffrn_reflns_av_sigmaI/netI 0.0197
_diffrn_reflns_limit_h_max 11
_diffrn_reflns_limit_h_min -10
_diffrn_reflns_limit_k_max 7
_diffrn_reflns_limit_k_min -7
_diffrn_reflns_limit_l_max 31
_diffrn_reflns_limit_l_min -31
_diffrn_reflns_number 9173
_diffrn_reflns_theta_full 27.53
_diffrn_reflns_theta_max 27.53
_diffrn_reflns_theta_min 2.24
_diffrn_standards_decay_% 0
_exptl_absorpt_coefficient_mu 0.088
_exptl_absorpt_correction_T_max 0.993
_exptl_absorpt_correction_T_min 0.989
_exptl_absorpt_correction_type multi-scan
_exptl_absorpt_process_details '(SADABS; Sheldrick, 2003)'
_exptl_crystal_colour yellow
_exptl_crystal_density_diffrn 1.291
_exptl_crystal_density_method 'not measured'
_exptl_crystal_description strip
_exptl_crystal_F_000 512
_exptl_crystal_size_max 0.2
_exptl_crystal_size_mid 0.1
_exptl_crystal_size_min 0.08
_refine_diff_density_max 0.132
_refine_diff_density_min -0.195
_refine_ls_extinction_coef 0
_refine_ls_extinction_method none
_refine_ls_goodness_of_fit_ref 0.985
_refine_ls_hydrogen_treatment constr
_refine_ls_matrix_type full
_refine_ls_number_parameters 163
_refine_ls_number_reflns 2859
_refine_ls_number_restraints 0
_refine_ls_restrained_S_all 0.985
_refine_ls_R_factor_all 0.0662
_refine_ls_R_factor_gt 0.0432
_refine_ls_shift/su_max 0.000
_refine_ls_shift/su_mean 0.000
_refine_ls_structure_factor_coef Fsqd
_refine_ls_weighting_details 'calc w=1/[\s^2^(Fo^2^)+(0.0707P)^2^+0.1506P] where P=(Fo^2^+2Fc^2^)/3'
_refine_ls_weighting_scheme calc
_refine_ls_wR_factor_gt 0.1145
_refine_ls_wR_factor_ref 0.1344
_reflns_number_gt 1920
_reflns_number_total 2859
_reflns_threshold_expression I>2\s(I)
_cod_data_source_file hg2277.cif
_cod_data_source_block I
_cod_original_sg_symbol_H-M P21/c
_cod_database_code 2215151
_cod_database_fobs_code 2215151

loop_
_symmetry_equiv_pos_as_xyz
'x, y, z'
'-x, y+1/2, -z+1/2'
'-x, -y, -z'
'x, -y-1/2, z-1/2'

loop_
_atom_site_type_symbol
_atom_site_label
_atom_site_fract_x
_atom_site_fract_y
_atom_site_fract_z
_atom_site_U_iso_or_equiv
_atom_site_adp_type
_atom_site_calc_flag
_atom_site_refinement_flags
_atom_site_occupancy
O O1 0.17097(10) 0.9235(2) 0.15683(4) 0.0665(3) Uani d . 1
H H1 0.1843 0.8212 0.1337 0.100 Uiso calc R 1
C C13 0.29151(14) 1.0610(3) 0.16245(5) 0.0549(4) Uani d . 1
O O2 0.16576(11) 1.2706(2) 0.22814(4) 0.0723(3) Uani d . 1
C C8 0.41579(15) 1.0222(3) 0.13125(6) 0.0602(4) Uani d . 1
N N2 0.30337(15) 0.7011(3) 0.08109(5) 0.0684(4) Uani d . 1
C C12 0.29218(14) 1.2481(3) 0.20015(6) 0.0589(4) Uani d . 1
C C7 0.41632(17) 0.8307(3) 0.09163(6) 0.0688(4) Uani d . 1
H H7 0.5019 0.8009 0.0732 0.083 Uiso calc R 1
C C9 0.53800(16) 1.1743(4) 0.13884(7) 0.0735(5) Uani d . 1
H H9 0.6205 1.1511 0.1182 0.088 Uiso calc R 1
C C11 0.41353(16) 1.3924(3) 0.20683(6) 0.0679(4) Uani d . 1
H H11 0.4132 1.5160 0.2321 0.081 Uiso calc R 1
C C5 0.22332(15) 0.5451(3) -0.01100(6) 0.0586(4) Uani d . 1
N N1 0.22922(16) 0.3658(2) -0.04625(6) 0.0763(4) Uani d . 1
C C6 0.3129(2) 0.5075(3) 0.04198(6) 0.0771(5) Uani d . 1
H H6A 0.2799 0.3637 0.0593 0.093 Uiso calc R 1
H H6B 0.4152 0.4857 0.0334 0.093 Uiso calc R 1
C C14 0.1541(2) 1.4681(4) 0.26385(7) 0.0784(5) Uani d . 1
H H14A 0.0610 1.4632 0.2810 0.118 Uiso calc R 1
H H14B 0.1608 1.6112 0.2429 0.118 Uiso calc R 1
H H14C 0.2324 1.4634 0.2918 0.118 Uiso calc R 1
C C4 0.14319(18) 0.7454(3) -0.02253(7) 0.0697(4) Uani d . 1
H H4 0.1425 0.8690 0.0027 0.084 Uiso calc R 1
C C2 0.06709(19) 0.5785(4) -0.10834(7) 0.0825(5) Uani d . 1
H H2 0.0134 0.5838 -0.1419 0.099 Uiso calc R 1
C C10 0.53675(17) 1.3544(4) 0.17593(7) 0.0761(5) Uani d . 1
H H10 0.6184 1.4525 0.1807 0.091 Uiso calc R 1
C C3 0.0637(2) 0.7607(4) -0.07208(8) 0.0817(5) Uani d . 1
H H3 0.0081 0.8948 -0.0806 0.098 Uiso calc R 1
C C1 0.1515(2) 0.3875(4) -0.09402(8) 0.0862(5) Uani d . 1
H H1A 0.1553 0.2641 -0.1192 0.103 Uiso calc R 1

loop_
_atom_site_aniso_label
_atom_site_aniso_U_11
_atom_site_aniso_U_22
_atom_site_aniso_U_33
_atom_site_aniso_U_12
_atom_site_aniso_U_13
_atom_site_aniso_U_23
O1 0.0514(5) 0.0836(7) 0.0651(6) -0.0019(5) 0.0084(4) -0.0028(5)
C13 0.0409(6) 0.0741(9) 0.0495(7) 0.0037(6) 0.0002(5) 0.0160(6)
O2 0.0535(6) 0.0903(8) 0.0740(7) -0.0043(5) 0.0140(5) -0.0109(6)
C8 0.0467(7) 0.0854(10) 0.0486(7) 0.0129(7) 0.0027(5) 0.0182(7)
N2 0.0651(8) 0.0878(9) 0.0523(7) 0.0203(7) 0.0023(5) 0.0062(6)
C12 0.0470(7) 0.0755(10) 0.0542(7) 0.0035(7) 0.0031(6) 0.0125(7)
C7 0.0535(8) 0.1018(12) 0.0516(7) 0.0252(9) 0.0070(6) 0.0189(8)
C9 0.0438(7) 0.1100(14) 0.0671(9) 0.0060(8) 0.0085(6) 0.0268(10)
C11 0.0566(8) 0.0792(11) 0.0676(9) -0.0033(7) -0.0010(6) 0.0125(8)
C5 0.0590(8) 0.0606(9) 0.0571(8) 0.0078(7) 0.0124(6) 0.0051(6)
N1 0.0852(9) 0.0679(9) 0.0763(9) 0.0097(7) 0.0103(7) -0.0070(7)
C6 0.0834(11) 0.0843(11) 0.0636(9) 0.0316(9) 0.0042(8) 0.0065(8)
C14 0.0738(10) 0.0926(13) 0.0695(10) 0.0045(9) 0.0108(8) -0.0056(9)
C4 0.0752(10) 0.0659(10) 0.0676(9) 0.0148(8) -0.0018(7) -0.0001(8)
C2 0.0691(10) 0.1114(15) 0.0660(10) -0.0136(10) -0.0057(8) 0.0048(10)
C10 0.0532(8) 0.0937(13) 0.0812(11) -0.0099(8) 0.0015(7) 0.0178(10)
C3 0.0782(11) 0.0851(12) 0.0803(11) 0.0114(9) -0.0125(9) 0.0118(10)
C1 0.0923(13) 0.0908(13) 0.0759(11) -0.0093(11) 0.0079(10) -0.0207(10)

loop_
_atom_type_symbol
_atom_type_description
_atom_type_scat_dispersion_real
_atom_type_scat_dispersion_imag
_atom_type_scat_source
C C 0.0033 0.0016 'International Tables Vol C Tables 4.2.6.8 and 6.1.1.4'
H H 0.0000 0.0000 'International Tables Vol C Tables 4.2.6.8 and 6.1.1.4'
N N 0.0061 0.0033 'International Tables Vol C Tables 4.2.6.8 and 6.1.1.4'
O O 0.0106 0.0060 'International Tables Vol C Tables 4.2.6.8 and 6.1.1.4'

loop_
_geom_angle_atom_site_label_1
_geom_angle_atom_site_label_2
_geom_angle_atom_site_label_3
_geom_angle
C13 O1 H1 109.5
O1 C13 C12 118.90(11)
O1 C13 C8 121.74(14)
C12 C13 C8 119.36(13)
C12 O2 C14 117.61(13)
C13 C8 C9 118.82(15)
C13 C8 C7 120.05(14)
C9 C8 C7 121.13(14)
C7 N2 C6 119.44(14)
O2 C12 C11 125.02(14)
O2 C12 C13 114.59(12)
C11 C12 C13 120.39(13)
N2 C7 C8 122.36(13)
N2 C7 H7 118.8
C8 C7 H7 118.8
C10 C9 C8 120.90(14)
C10 C9 H9 119.5
C8 C9 H9 119.5
C12 C11 C10 120.33(16)
C12 C11 H11 119.8
C10 C11 H11 119.8
N1 C5 C4 122.53(14)
N1 C5 C6 113.86(13)
C4 C5 C6 123.60(14)
C5 N1 C1 116.88(15)
N2 C6 C5 113.82(13)
N2 C6 H6A 108.8
C5 C6 H6A 108.8
N2 C6 H6B 108.8
C5 C6 H6B 108.8
H6A C6 H6B 107.7
O2 C14 H14A 109.5
O2 C14 H14B 109.5
H14A C14 H14B 109.5
O2 C14 H14C 109.5
H14A C14 H14C 109.5
H14B C14 H14C 109.5
C5 C4 C3 118.90(16)
C5 C4 H4 120.6
C3 C4 H4 120.6
C1 C2 C3 117.91(17)
C1 C2 H2 121.0
C3 C2 H2 121.0
C9 C10 C11 120.19(16)
C9 C10 H10 119.9
C11 C10 H10 119.9
C2 C3 C4 119.42(17)
C2 C3 H3 120.3
C4 C3 H3 120.3
N1 C1 C2 124.35(17)
N1 C1 H1A 117.8
C2 C1 H1A 117.8

loop_
_geom_bond_atom_site_label_1
_geom_bond_atom_site_label_2
_geom_bond_distance
O1 C13 1.3459(17)
O1 H1 0.8200
C13 C12 1.399(2)
C13 C8 1.4052(19)
O2 C12 1.3669(16)
O2 C14 1.421(2)
C8 C9 1.411(2)
C8 C7 1.449(2)
N2 C7 1.278(2)
N2 C6 1.454(2)
C12 C11 1.376(2)
C7 H7 0.9300
C9 C10 1.360(3)
C9 H9 0.9300
C11 C10 1.392(2)
C11 H11 0.9300
C5 N1 1.3300(19)
C5 C4 1.370(2)
C5 C6 1.504(2)
N1 C1 1.334(2)
C6 H6A 0.9700
C6 H6B 0.9700
C14 H14A 0.9600
C14 H14B 0.9600
C14 H14C 0.9600
C4 C3 1.376(2)
C4 H4 0.9300
C2 C1 1.362(3)
C2 C3 1.357(3)
C2 H2 0.9300
C10 H10 0.9300
C3 H3 0.9300
C1 H1A 0.9300

loop_
_geom_hbond_atom_site_label_D
_geom_hbond_atom_site_label_H
_geom_hbond_atom_site_label_A
_geom_hbond_distance_DH
_geom_hbond_distance_DA
_geom_hbond_angle_DHA
_geom_hbond_publ_flag
O1 H1 N2 0.82 2.573(3) 146 y

loop_
_cod_related_entry_id
_cod_related_entry_database
_cod_related_entry_code
1 ChemSpider 30655313
